data_7240543
loop_
_publ_author_name
'Li, Shengling'
'Cao, Duanlin'
'Ma, Wenbing'
'Hu, Zhiyong'
'Meng, Xianjiao'
'Li, Zhichun'
'Yuan, Changchun'
'Zhou, Tao'
'Han, Xinghua'

_publ_section_title
;
 A simple fluorescent probe for detection of Ag+ and Cd2+ and its Cd2+
 complex for sequential recognition of S2&#x2212;
;
_journal_issue 31
_journal_name_full 'RSC Advances'
_journal_page_first 18434
_journal_page_last 18439
_journal_paper_doi 10.1039/D0RA01768J
_journal_volume 10
_journal_year 2020
_chemical_formula_moiety '1(C27 H19 N3 O2 S)'
_chemical_formula_sum 'C27 H19 N3 O2 S'
_chemical_formula_weight 449.51
_space_group_crystal_system monoclinic
_space_group_IT_number 14
_space_group_name_Hall '-P 2ybc'
_space_group_name_H-M_alt 'P 1 21/c 1'
_atom_sites_solution_hydrogens geom
_audit_creation_date 2019-12-23
_audit_creation_method
;
Olex2 1.2
(compiled 2018.05.29 svn.r3508 for OlexSys, GUI svn.r5506)
;
_audit_update_record
;
2020-01-05 deposited with the CCDC.	2020-05-07 downloaded from the CCDC.
;
_cell_angle_alpha 90
_cell_angle_beta 103.866(7)
_cell_angle_gamma 90
_cell_formula_units_Z 8
_cell_length_a 21.767(3)
_cell_length_b 4.8042(8)
_cell_length_c 42.042(7)
_cell_measurement_reflns_used 2336
_cell_measurement_temperature 170
_cell_measurement_theta_max 25.977
_cell_measurement_theta_min 2.374
_cell_volume 4268.3(12)
_computing_cell_refinement 'SAINT V8.38A (?, 2016)'
_computing_data_reduction 'SAINT V8.38A (?, 2016)'
_computing_molecular_graphics 'Olex2 (Dolomanov et al., 2009)'
_computing_publication_material 'Olex2 (Dolomanov et al., 2009)'
_computing_structure_refinement 'ShelXL (Sheldrick, 2015)'
_diffrn_ambient_temperature 170.0
_diffrn_measured_fraction_theta_full 0.996
_diffrn_measured_fraction_theta_max 0.996
_diffrn_measurement_device_type 'Bruker APEX-II CCD'
_diffrn_measurement_method '\f and \w scans'
_diffrn_radiation_type MoK\a
_diffrn_radiation_wavelength 0.71073
_diffrn_reflns_av_R_equivalents 0.1074
_diffrn_reflns_av_unetI/netI 0.1031
_diffrn_reflns_Laue_measured_fraction_full 0.996
_diffrn_reflns_Laue_measured_fraction_max 0.996
_diffrn_reflns_limit_h_max 25
_diffrn_reflns_limit_h_min -25
_diffrn_reflns_limit_k_max 5
_diffrn_reflns_limit_k_min -5
_diffrn_reflns_limit_l_max 49
_diffrn_reflns_limit_l_min -49
_diffrn_reflns_number 26795
_diffrn_reflns_point_group_measured_fraction_full 0.996
_diffrn_reflns_point_group_measured_fraction_max 0.996
_diffrn_reflns_theta_full 25.000
_diffrn_reflns_theta_max 25.000
_diffrn_reflns_theta_min 2.373
_diffrn_standards_number 0
_exptl_absorpt_coefficient_mu 0.183
_exptl_absorpt_correction_T_max 0.7454
_exptl_absorpt_correction_T_min 0.6047
_exptl_absorpt_correction_type multi-scan
_exptl_absorpt_process_details
'SADABS-2016/2 (Bruker,2016/2) was used for absorption correction. wR2(int) was 0.1192 before and 0.0615 after correction. The Ratio of minimum to maximum transmission is 0.8112. The \l/2 correction factor is Not present.'
_exptl_crystal_colour colourless
_exptl_crystal_colour_primary colourless
_exptl_crystal_density_diffrn 1.399
_exptl_crystal_description prism
_exptl_crystal_F_000 1872
_exptl_crystal_size_max 0.08
_exptl_crystal_size_mid 0.05
_exptl_crystal_size_min 0.02
_refine_diff_density_max 1.108
_refine_diff_density_min -0.261
_refine_diff_density_rms 0.070
_refine_ls_extinction_coef 0.0026(5)
_refine_ls_extinction_expression Fc^*^=kFc[1+0.001xFc^2^\l^3^/sin(2\q)]^-1/4^
_refine_ls_extinction_method 'SHELXL-2018/3 (Sheldrick 2018)'
_refine_ls_goodness_of_fit_ref 1.014
_refine_ls_hydrogen_treatment constr
_refine_ls_matrix_type full
_refine_ls_number_parameters 795
_refine_ls_number_reflns 7500
_refine_ls_number_restraints 306
_refine_ls_restrained_S_all 0.994
_refine_ls_R_factor_all 0.1748
_refine_ls_R_factor_gt 0.0808
_refine_ls_shift/su_max 0.002
_refine_ls_shift/su_mean 0.000
_refine_ls_structure_factor_coef Fsqd
_refine_ls_weighting_details 'w=1/[\s^2^(Fo^2^)+(0.1038P)^2^+4.1898P] where P=(Fo^2^+2Fc^2^)/3'
_refine_ls_weighting_scheme calc
_refine_ls_wR_factor_gt 0.1869
_refine_ls_wR_factor_ref 0.2420
_reflns_Friedel_coverage 0.000
_reflns_number_gt 3623
_reflns_number_total 7500
_reflns_threshold_expression 'I > 2\s(I)'
_cod_data_source_file d0ra01768j2.cif
_cod_data_source_block 220191252zbdx2_0m
_cod_depositor_comments 'Adding full bibliography for 7240543.cif.'
_cod_original_cell_volume 4268.4(12)
_cod_database_code 7240543
_shelx_shelxl_version_number 2018/3
_shelx_space_group_comment
;
The symmetry employed for this shelxl refinement is uniquely defined
by the following loop, which should always be used as a source of
symmetry information in preference to the above space-group names.
They are only intended as comments.
;
_shelx_estimated_absorpt_t_max 0.996
_shelx_estimated_absorpt_t_min 0.985
_olex2_refinement_description
;
1. Fixed Uiso
 At 1.2 times of:
  All C(H) groups, All C(H,H) groups
 At 1.5 times of:
  All C(H,H,H) groups
2. Rigid body (RIGU) restrains
 S1, S1A, N2, N2A, N5, N6, C12, C13, C13A, C14, C14A, C15, C15A, C16, C16A,
 C17, C17A, C18, C18A, C19, C19A, C20, C20A, C21, C21A, C22, C23, C24, C25, C26,
  C27, C28, C29, C30, C31, C32, C33
 with sigma for 1-2 distances of 0.004 and sigma for 1-3 distances of 0.004
3. Others
 Sof(S1A)=Sof(N2A)=Sof(N5)=Sof(C13A)=Sof(H13A)=Sof(C14A)=Sof(H14A)=Sof(C15A)=
 Sof(H15A)=Sof(C16A)=Sof(C17A)=Sof(C18A)=Sof(H18A)=Sof(C19A)=Sof(H19A)=
 Sof(C20A)=Sof(C21A)=Sof(C31)=Sof(H31)=Sof(C22)=Sof(C24)=Sof(C26)=Sof(H26)=
 Sof(C28)=Sof(H28)=Sof(C30)=Sof(H30)=1-FVAR(1)
 Sof(S1)=Sof(N2)=Sof(N6)=Sof(C13)=Sof(H13)=Sof(C14)=Sof(H14)=Sof(C15)=Sof(H15)=
 Sof(C16)=Sof(C17)=Sof(C18)=Sof(H18)=Sof(C19)=Sof(H19)=Sof(C20)=Sof(C21)=
 Sof(C23)=Sof(C25)=Sof(C27)=Sof(H27)=Sof(C29)=Sof(H29)=Sof(C32)=Sof(H32)=
 Sof(C33)=Sof(H33)=FVAR(1)
 Sof(S2A)=Sof(N7A)=Sof(C58)=Sof(H58)=Sof(C60)=Sof(H60)=Sof(H61A)=Sof(C62A)=
 Sof(H62A)=1-FVAR(2)
 Sof(S2)=Sof(N7)=Sof(C57)=Sof(H57)=Sof(C59)=Sof(H59)=Sof(H61)=Sof(C62)=
 Sof(H62)=FVAR(2)
4.a Secondary CH2 refined with riding coordinates:
 C11(H11A,H11B), C44(H44A,H44B)
4.b Aromatic/amide H refined with riding coordinates:
 C3(H3), C4(H4), C5(H5), C8(H8), C9(H9), C13(H13), C13A(H13A), C14(H14),
 C14A(H14A), C15(H15), C15A(H15A), C18(H18), C18A(H18A), C19(H19), C19A(H19A),
 C27(H27), C29(H29), C31(H31), C26(H26), C28(H28), C30(H30), C32(H32), C33(H33),
  C36(H36), C37(H37), C38(H38), C41(H41), C42(H42), C46(H46), C47(H47),
 C48(H48), C51(H51), C52(H52), C57(H57), C58(H58), C59(H59), C60(H60), C61(H61),
  C61(H61A), C62(H62), C62A(H62A)
4.c Fitted hexagon refined as free rotating group:
 C31(C22,C24,C26,C28,C30)
4.d Idealised Me refined as rotating group:
 C1(H1A,H1B,H1C), C34(H34A,H34B,H34C)
;
_olex2_submission_special_instructions 'No special instructions were received'

loop_
_space_group_symop_operation_xyz
'x, y, z'
'-x, y+1/2, -z+1/2'
'-x, -y, -z'
'x, -y-1/2, z-1/2'

loop_
_atom_site_label
_atom_site_type_symbol
_atom_site_fract_x
_atom_site_fract_y
_atom_site_fract_z
_atom_site_U_iso_or_equiv
_atom_site_adp_type
_atom_site_occupancy
_atom_site_site_symmetry_order
_atom_site_calc_flag
_atom_site_refinement_flags_posn
_atom_site_refinement_flags_adp
_atom_site_refinement_flags_occupancy
_atom_site_disorder_assembly
_atom_site_disorder_group
S1 S 0.7174(5) 0.3790(19) 0.3897(3) 0.0493(18) Uani 0.53(2) 1 d . U P A 1
S1A S 0.6945(8) 0.420(2) 0.3801(3) 0.060(2) Uani 0.47(2) 1 d . U P A 2
O3 O 0.72659(16) 0.1130(7) 0.28679(8) 0.0482(9) Uani 1 1 d . . . . .
O4 O 0.92549(16) -0.7985(7) 0.28420(8) 0.0437(9) Uani 1 1 d . . . . .
N1 N 0.84527(18) -0.4103(8) 0.29687(9) 0.0354(10) Uani 1 1 d . . . . .
N2 N 0.6719(10) 0.447(4) 0.3197(4) 0.032(3) Uani 0.53(2) 1 d . U P A 1
N2A N 0.6574(11) 0.489(5) 0.3105(5) 0.031(4) Uani 0.47(2) 1 d . U P A 2
N5 N 0.6148(8) 0.830(3) 0.3761(5) 0.047(4) Uani 0.47(2) 1 d . U P A 2
N6 N 0.6309(7) 0.749(3) 0.3907(4) 0.044(3) Uani 0.53(2) 1 d . U P A 1
C1 C 0.9677(3) -1.0102(12) 0.27785(13) 0.0545(15) Uani 1 1 d . . . . .
H1A H 0.962491 -1.029861 0.254146 0.082 Uiso 1 1 calc GR . . . .
H1B H 0.957948 -1.187649 0.287028 0.082 Uiso 1 1 calc GR . . . .
H1C H 1.011493 -0.957309 0.288038 0.082 Uiso 1 1 calc GR . . . .
C2 C 0.9261(2) -0.7568(10) 0.31632(12) 0.0407(13) Uani 1 1 d . . . . .
C3 C 0.9652(2) -0.8956(11) 0.34178(13) 0.0459(14) Uani 1 1 d . . . . .
H3 H 0.993587 -1.031966 0.337303 0.055 Uiso 1 1 calc R . . . .
C4 C 0.9639(3) -0.8393(12) 0.37449(13) 0.0529(15) Uani 1 1 d . . . . .
H4 H 0.991251 -0.937961 0.391816 0.064 Uiso 1 1 calc R . . . .
C5 C 0.9234(3) -0.6434(12) 0.38149(13) 0.0508(15) Uani 1 1 d . . . . .
H5 H 0.922737 -0.606013 0.403588 0.061 Uiso 1 1 calc R . . . .
C6 C 0.8827(3) -0.4973(11) 0.35573(11) 0.0418(13) Uani 1 1 d . . . . .
C7 C 0.8833(2) -0.5486(9) 0.32294(12) 0.0353(12) Uani 1 1 d . . . . .
C8 C 0.8401(3) -0.2926(11) 0.36142(13) 0.0479(14) Uani 1 1 d . . . . .
H8 H 0.837809 -0.250815 0.383189 0.057 Uiso 1 1 calc R . . . .
C9 C 0.8023(2) -0.1548(11) 0.33575(12) 0.0436(13) Uani 1 1 d . . . . .
H9 H 0.773279 -0.017836 0.339421 0.052 Uiso 1 1 calc R . . . .
C10 C 0.8068(2) -0.2178(10) 0.30391(11) 0.0346(12) Uani 1 1 d . . . . .
C11 C 0.7683(2) -0.0652(10) 0.27474(12) 0.0383(12) Uani 1 1 d . . . . .
H11A H 0.796172 0.045412 0.264087 0.046 Uiso 1 1 calc R . . . .
H11B H 0.743961 -0.198057 0.258532 0.046 Uiso 1 1 calc R . . . .
C12 C 0.6848(2) 0.2800(10) 0.26580(14) 0.0426(12) Uani 1 1 d . U . . .
C13 C 0.672(2) 0.294(9) 0.2311(10) 0.053(8) Uani 0.53(2) 1 d . U P A 1
H13 H 0.694069 0.184949 0.218718 0.063 Uiso 0.53(2) 1 calc R . P A 1
C13A C 0.6761(19) 0.267(8) 0.2341(11) 0.036(5) Uani 0.47(2) 1 d . U P A 2
H13A H 0.700351 0.132959 0.225791 0.043 Uiso 0.47(2) 1 calc R . P A 2
C14 C 0.628(2) 0.465(9) 0.2174(6) 0.049(5) Uani 0.53(2) 1 d . U P A 1
H14 H 0.615488 0.468667 0.194185 0.059 Uiso 0.53(2) 1 calc R . P A 1
C14A C 0.630(2) 0.446(10) 0.2089(7) 0.047(5) Uani 0.47(2) 1 d . U P A 2
H14A H 0.628107 0.432410 0.186087 0.056 Uiso 0.47(2) 1 calc R . P A 2
C15 C 0.5976(12) 0.638(6) 0.2336(5) 0.045(5) Uani 0.53(2) 1 d . U P A 1
H15 H 0.567264 0.763641 0.221449 0.053 Uiso 0.53(2) 1 calc R . P A 1
C15A C 0.5919(15) 0.632(8) 0.2215(5) 0.045(5) Uani 0.47(2) 1 d . U P A 2
H15A H 0.561287 0.744516 0.207266 0.054 Uiso 0.47(2) 1 calc R . P A 2
C16 C 0.6096(11) 0.640(5) 0.2683(4) 0.037(4) Uani 0.53(2) 1 d . U P A 1
C16A C 0.6004(10) 0.646(5) 0.2556(6) 0.033(4) Uani 0.47(2) 1 d . U P A 2
C17 C 0.6578(11) 0.462(6) 0.2867(5) 0.032(4) Uani 0.53(2) 1 d . U P A 1
C17A C 0.6453(14) 0.475(7) 0.2774(5) 0.032(4) Uani 0.47(2) 1 d . U P A 2
C18 C 0.5771(8) 0.827(4) 0.2856(5) 0.042(4) Uani 0.53(2) 1 d . U P A 1
H18 H 0.545580 0.951344 0.274025 0.050 Uiso 0.53(2) 1 calc R . P A 1
C18A C 0.5686(11) 0.835(5) 0.2710(5) 0.047(4) Uani 0.47(2) 1 d . U P A 2
H18A H 0.538567 0.958656 0.258148 0.056 Uiso 0.47(2) 1 calc R . P A 2
C19 C 0.5930(8) 0.820(4) 0.3188(5) 0.036(3) Uani 0.53(2) 1 d . U P A 1
H19 H 0.572696 0.940561 0.331026 0.043 Uiso 0.53(2) 1 calc R . P A 1
C19A C 0.5800(9) 0.843(4) 0.3039(6) 0.038(4) Uani 0.47(2) 1 d . U P A 2
H19A H 0.557047 0.969680 0.314082 0.045 Uiso 0.47(2) 1 calc R . P A 2
C20 C 0.6412(8) 0.627(3) 0.3353(4) 0.029(3) Uani 0.53(2) 1 d . U P A 1
C20A C 0.6247(9) 0.671(4) 0.3230(5) 0.033(4) Uani 0.47(2) 1 d . U P A 2
C21 C 0.6575(9) 0.608(4) 0.3708(4) 0.040(4) Uani 0.53(2) 1 d . U P A 1
C21A C 0.6421(8) 0.670(4) 0.3592(5) 0.030(3) Uani 0.47(2) 1 d . U P A 2
C23 C 0.7054(8) 0.474(3) 0.4267(4) 0.045(3) Uani 0.53(2) 1 d . U P A 1
C25 C 0.6569(8) 0.669(3) 0.4227(4) 0.045(3) Uani 0.53(2) 1 d . U P A 1
C27 C 0.6389(8) 0.775(4) 0.4513(4) 0.058(4) Uani 0.53(2) 1 d . U P A 1
H27 H 0.606716 0.911654 0.449395 0.070 Uiso 0.53(2) 1 calc R . P A 1
C29 C 0.6694(8) 0.671(4) 0.4813(4) 0.060(4) Uani 0.53(2) 1 d . U P A 1
H29 H 0.657511 0.737950 0.500253 0.072 Uiso 0.53(2) 1 calc R . P A 1
C31 C 0.7046(10) 0.456(3) 0.4478(4) 0.068(5) Uani 0.47(2) 1 d . U P A 2
H31 H 0.734293 0.308087 0.452087 0.081 Uiso 0.47(2) 1 calc R . P A 2
C22 C 0.6799(8) 0.545(3) 0.4159(4) 0.057(5) Uani 0.47(2) 1 d G U P A 2
C24 C 0.6365(8) 0.762(3) 0.4097(4) 0.047(4) Uani 0.47(2) 1 d G U P A 2
C26 C 0.6176(8) 0.890(3) 0.4354(5) 0.064(5) Uani 0.47(2) 1 d G U P A 2
H26 H 0.587873 1.038532 0.431178 0.077 Uiso 0.47(2) 1 calc R . P A 2
C28 C 0.6422(11) 0.801(4) 0.4674(4) 0.077(7) Uani 0.47(2) 1 d G U P A 2
H28 H 0.629331 0.888541 0.485003 0.092 Uiso 0.47(2) 1 calc R . P A 2
C30 C 0.6857(12) 0.584(4) 0.4736(4) 0.087(7) Uani 0.47(2) 1 d G U P A 2
H30 H 0.702542 0.523320 0.495458 0.105 Uiso 0.47(2) 1 calc R . P A 2
C32 C 0.7163(8) 0.476(4) 0.4852(4) 0.060(4) Uani 0.53(2) 1 d . U P A 1
H32 H 0.736620 0.411496 0.506459 0.072 Uiso 0.53(2) 1 calc R . P A 1
C33 C 0.7342(9) 0.373(4) 0.4580(3) 0.057(4) Uani 0.53(2) 1 d . U P A 1
H33 H 0.766043 0.234216 0.460506 0.069 Uiso 0.53(2) 1 calc R . P A 1
S2 S 0.1930(4) 0.018(2) 0.46092(15) 0.049(2) Uani 0.488(18) 1 d . . P B 1
S2A S 0.1688(4) 0.144(2) 0.45349(14) 0.0601(19) Uani 0.512(18) 1 d . . P B 2
O1 O 0.25123(15) 0.3464(6) 0.36594(8) 0.0412(9) Uani 1 1 d . . . . .
O2 O 0.44680(16) 1.2580(7) 0.36379(9) 0.0513(10) Uani 1 1 d . . . . .
N3 N 0.37014(18) 0.8757(8) 0.37793(10) 0.0375(10) Uani 1 1 d . . . . .
N4 N 0.17475(17) 0.0023(8) 0.38728(9) 0.0336(9) Uani 1 1 d . . . . .
N7 N 0.0815(7) -0.204(3) 0.4416(4) 0.046(4) Uani 0.488(18) 1 d . . P B 1
N7A N 0.1027(7) -0.312(3) 0.4463(3) 0.047(3) Uani 0.512(18) 1 d . . P B 2
C34 C 0.4912(3) 1.4523(13) 0.35622(16) 0.0670(18) Uani 1 1 d . . . . .
H34A H 0.483956 1.470354 0.332396 0.101 Uiso 1 1 calc GR . . . .
H34B H 0.534319 1.385545 0.365369 0.101 Uiso 1 1 calc GR . . . .
H34C H 0.485535 1.634056 0.365734 0.101 Uiso 1 1 calc GR . . . .
C35 C 0.4491(2) 1.2265(11) 0.39635(13) 0.0442(13) Uani 1 1 d . . . . .
C36 C 0.4889(3) 1.3645(11) 0.42139(14) 0.0525(15) Uani 1 1 d . . . . .
H36 H 0.518351 1.494451 0.416623 0.063 Uiso 1 1 calc R . . . .
C37 C 0.4870(3) 1.3178(13) 0.45388(14) 0.0563(16) Uani 1 1 d . . . . .
H37 H 0.514567 1.419719 0.470837 0.068 Uiso 1 1 calc R . . . .
C38 C 0.4457(3) 1.1253(12) 0.46191(14) 0.0527(15) Uani 1 1 d . . . . .
H38 H 0.445271 1.092613 0.484142 0.063 Uiso 1 1 calc R . . . .
C39 C 0.4043(2) 0.9789(11) 0.43638(12) 0.0436(13) Uani 1 1 d . . . . .
C40 C 0.4063(2) 1.0203(10) 0.40351(13) 0.0388(12) Uani 1 1 d . . . . .
C41 C 0.3606(3) 0.7798(11) 0.44210(13) 0.0480(14) Uani 1 1 d . . . . .
H41 H 0.356754 0.746940 0.463817 0.058 Uiso 1 1 calc R . . . .
C42 C 0.3240(3) 0.6346(11) 0.41686(12) 0.0453(13) Uani 1 1 d . . . . .
H42 H 0.294188 0.501795 0.420663 0.054 Uiso 1 1 calc R . . . .
C43 C 0.3310(2) 0.6850(10) 0.38493(12) 0.0378(12) Uani 1 1 d . . . . .
C44 C 0.2960(2) 0.5210(10) 0.35582(12) 0.0385(12) Uani 1 1 d . . . . .
H44A H 0.273931 0.648707 0.338299 0.046 Uiso 1 1 calc R . . . .
H44B H 0.326040 0.406325 0.347107 0.046 Uiso 1 1 calc R . . . .
C45 C 0.2157(2) 0.1744(9) 0.34281(12) 0.0340(12) Uani 1 1 d . . . . .
C46 C 0.2164(2) 0.1733(10) 0.31049(12) 0.0395(12) Uani 1 1 d . . . . .
H46 H 0.243575 0.296875 0.302716 0.047 Uiso 1 1 calc R . . . .
C47 C 0.1769(2) -0.0105(10) 0.28846(12) 0.0401(12) Uani 1 1 d . . . . .
H47 H 0.176458 -0.004233 0.265824 0.048 Uiso 1 1 calc R . . . .
C48 C 0.1395(2) -0.1966(10) 0.29938(12) 0.0400(12) Uani 1 1 d . . . . .
H48 H 0.114607 -0.324860 0.284486 0.048 Uiso 1 1 calc R . . . .
C49 C 0.1374(2) -0.2002(9) 0.33243(11) 0.0337(11) Uani 1 1 d . . . . .
C50 C 0.1756(2) -0.0120(9) 0.35495(11) 0.0318(11) Uani 1 1 d . . . . .
C51 C 0.0984(2) -0.3831(10) 0.34542(13) 0.0414(13) Uani 1 1 d . . . . .
H51 H 0.072670 -0.515527 0.331537 0.050 Uiso 1 1 calc R . . . .
C52 C 0.0976(2) -0.3699(10) 0.37747(12) 0.0433(13) Uani 1 1 d . . . . .
H52 H 0.071972 -0.493125 0.386371 0.052 Uiso 1 1 calc R . . . .
C53 C 0.1357(2) -0.1696(10) 0.39729(12) 0.0364(12) Uani 1 1 d . . . . .
C54 C 0.1324(2) -0.1367(10) 0.43154(12) 0.0385(12) Uani 1 1 d . . . . .
C55 C 0.1431(3) -0.0013(15) 0.48750(14) 0.0683(19) Uani 1 1 d . . . . .
C56 C 0.0982(3) -0.1854(16) 0.47658(15) 0.073(2) Uani 1 1 d . . . . .
C57 C 0.0481(10) -0.204(4) 0.4948(4) 0.064(5) Uani 0.488(18) 1 d . . P B 1
H57 H 0.006246 -0.267729 0.485672 0.077 Uiso 0.488(18) 1 calc R . P B 1
C58 C 0.0757(9) -0.357(5) 0.4995(4) 0.076(5) Uani 0.512(18) 1 d . . P B 2
H58 H 0.063376 -0.545619 0.495162 0.092 Uiso 0.512(18) 1 calc R . P B 2
C59 C 0.071(3) -0.111(7) 0.5285(11) 0.135(18) Uani 0.488(18) 1 d . . P B 1
H59 H 0.044699 -0.151080 0.542834 0.162 Uiso 0.488(18) 1 calc R . P B 1
C60 C 0.0735(12) -0.225(6) 0.5284(7) 0.075(8) Uani 0.512(18) 1 d . . P B 2
H60 H 0.044319 -0.282844 0.540597 0.090 Uiso 0.512(18) 1 calc R . P B 2
C61 C 0.1157(5) 0.000(2) 0.5394(2) 0.085(3) Uani 1 1 d . . . . .
H61 H 0.121200 0.075221 0.560850 0.102 Uiso 0.488(18) 1 calc R . P B 1
H61A H 0.127843 0.044245 0.562117 0.102 Uiso 0.512(18) 1 calc R . P B 2
C62 C 0.1634(10) 0.034(3) 0.5235(4) 0.057(5) Uani 0.488(18) 1 d . . P B 1
H62 H 0.205756 0.077317 0.534544 0.069 Uiso 0.488(18) 1 calc R . P B 1
C62A C 0.1402(10) 0.162(5) 0.5160(5) 0.097(7) Uani 0.512(18) 1 d . . P B 2
H62A H 0.152695 0.351888 0.519056 0.116 Uiso 0.512(18) 1 calc R . P B 2

loop_
_atom_site_aniso_label
_atom_site_aniso_U_11
_atom_site_aniso_U_22
_atom_site_aniso_U_33
_atom_site_aniso_U_23
_atom_site_aniso_U_13
_atom_site_aniso_U_12
S1 0.053(4) 0.044(3) 0.055(4) -0.005(2) 0.020(3) -0.005(3)
S1A 0.075(6) 0.060(4) 0.053(5) 0.000(3) 0.030(4) 0.011(4)
O3 0.051(2) 0.042(2) 0.057(2) -0.0046(18) 0.0227(19) 0.0099(19)
O4 0.047(2) 0.037(2) 0.048(2) 0.0052(16) 0.0120(17) 0.0115(17)
N1 0.037(2) 0.028(2) 0.044(2) 0.0000(19) 0.015(2) -0.004(2)
N2 0.024(9) 0.020(7) 0.050(7) 0.001(6) 0.007(6) -0.001(5)
N2A 0.018(9) 0.029(8) 0.044(8) 0.011(7) 0.002(7) 0.005(5)
N5 0.044(8) 0.039(8) 0.067(8) -0.013(6) 0.034(7) -0.005(5)
N6 0.046(7) 0.041(7) 0.053(7) -0.004(6) 0.026(7) -0.007(5)
C1 0.057(4) 0.050(3) 0.060(4) 0.008(3) 0.022(3) 0.022(3)
C2 0.044(3) 0.036(3) 0.042(3) 0.002(2) 0.011(3) -0.011(3)
C3 0.039(3) 0.036(3) 0.062(4) 0.010(3) 0.009(3) -0.007(3)
C4 0.052(4) 0.049(4) 0.052(4) 0.009(3) 0.002(3) -0.014(3)
C5 0.056(4) 0.050(4) 0.043(3) 0.003(3) 0.005(3) -0.016(3)
C6 0.056(3) 0.035(3) 0.035(3) -0.005(2) 0.012(3) -0.018(3)
C7 0.037(3) 0.024(3) 0.045(3) 0.001(2) 0.011(2) -0.011(2)
C8 0.053(3) 0.052(3) 0.041(3) -0.009(3) 0.015(3) -0.017(3)
C9 0.043(3) 0.040(3) 0.050(3) -0.012(3) 0.016(3) -0.010(3)
C10 0.035(3) 0.027(3) 0.044(3) -0.001(2) 0.014(2) -0.009(2)
C11 0.040(3) 0.031(3) 0.048(3) -0.009(2) 0.018(2) 0.001(2)
C12 0.038(3) 0.026(3) 0.066(3) 0.002(3) 0.015(3) -0.001(2)
C13 0.055(15) 0.044(16) 0.061(7) 0.002(8) 0.017(8) 0.000(11)
C13A 0.032(13) 0.011(9) 0.064(6) -0.002(8) 0.010(8) -0.010(8)
C14 0.051(11) 0.043(10) 0.053(10) 0.003(9) 0.009(9) -0.006(7)
C14A 0.037(10) 0.036(11) 0.065(11) 0.007(11) 0.008(11) -0.005(7)
C15 0.044(9) 0.036(8) 0.047(9) 0.012(12) -0.003(11) 0.001(6)
C15A 0.038(10) 0.046(9) 0.047(9) 0.009(11) 0.002(10) 0.000(8)
C16 0.025(8) 0.034(7) 0.046(8) 0.004(8) -0.006(8) -0.002(5)
C16A 0.022(8) 0.023(7) 0.048(10) 0.004(11) -0.003(10) -0.003(5)
C17 0.017(9) 0.028(7) 0.048(8) 0.003(8) 0.000(8) -0.002(6)
C17A 0.016(10) 0.029(8) 0.045(8) 0.002(8) -0.001(7) -0.005(6)
C18 0.033(8) 0.033(7) 0.056(9) 0.011(11) 0.002(10) 0.006(6)
C18A 0.040(10) 0.040(8) 0.057(9) 0.006(9) 0.007(9) 0.010(6)
C19 0.025(8) 0.024(7) 0.056(8) 0.002(7) 0.004(7) 0.005(5)
C19A 0.023(8) 0.031(8) 0.056(10) 0.004(11) 0.004(10) 0.007(6)
C20 0.020(7) 0.017(6) 0.046(7) -0.004(6) 0.001(6) -0.002(5)
C20A 0.015(8) 0.032(8) 0.051(7) 0.001(7) 0.003(6) 0.000(5)
C21 0.036(9) 0.029(9) 0.052(6) -0.007(6) 0.004(6) 0.005(6)
C21A 0.010(7) 0.029(8) 0.050(7) 0.000(7) 0.007(7) -0.003(6)
C23 0.052(8) 0.038(7) 0.047(6) -0.008(6) 0.016(6) -0.016(5)
C25 0.053(8) 0.037(8) 0.053(6) -0.010(5) 0.025(6) -0.017(5)
C27 0.058(8) 0.066(11) 0.057(8) -0.019(7) 0.027(7) -0.014(7)
C29 0.058(9) 0.063(10) 0.058(7) -0.016(7) 0.015(7) -0.026(6)
C31 0.077(14) 0.069(11) 0.060(9) 0.011(8) 0.022(9) 0.004(9)
C22 0.045(11) 0.071(12) 0.059(8) 0.000(7) 0.021(7) 0.001(8)
C24 0.050(10) 0.040(9) 0.064(8) -0.002(8) 0.036(9) -0.012(6)
C26 0.083(12) 0.053(10) 0.074(10) -0.021(8) 0.052(10) -0.031(8)
C28 0.111(16) 0.065(11) 0.070(10) -0.027(11) 0.053(12) -0.036(10)
C30 0.11(2) 0.094(17) 0.066(11) -0.004(10) 0.042(12) -0.017(12)
C32 0.063(9) 0.071(9) 0.048(6) 0.001(6) 0.016(6) -0.024(6)
C33 0.062(10) 0.061(9) 0.048(6) -0.003(5) 0.012(6) -0.022(6)
S2 0.046(3) 0.048(4) 0.052(2) -0.004(2) 0.012(2) -0.016(3)
S2A 0.078(3) 0.052(3) 0.049(2) 0.000(2) 0.013(2) 0.000(3)
O1 0.045(2) 0.0294(18) 0.052(2) -0.0002(16) 0.0163(17) -0.0146(17)
O2 0.044(2) 0.047(2) 0.065(3) -0.0072(19) 0.0174(19) -0.0209(18)
N3 0.034(2) 0.023(2) 0.054(3) 0.003(2) 0.010(2) -0.0003(19)
N4 0.032(2) 0.025(2) 0.044(2) 0.0045(18) 0.0090(19) -0.0026(18)
N7 0.028(8) 0.054(9) 0.050(7) 0.023(7) -0.001(6) 0.008(6)
N7A 0.042(8) 0.061(9) 0.037(6) 0.031(6) 0.007(6) 0.014(6)
C34 0.062(4) 0.063(4) 0.086(4) -0.014(3) 0.038(3) -0.037(3)
C35 0.041(3) 0.041(3) 0.051(3) -0.006(3) 0.011(3) -0.005(3)
C36 0.046(3) 0.041(3) 0.071(4) -0.013(3) 0.014(3) -0.011(3)
C37 0.043(3) 0.062(4) 0.062(4) -0.020(3) 0.009(3) -0.002(3)
C38 0.044(3) 0.048(3) 0.063(4) -0.009(3) 0.007(3) 0.003(3)
C39 0.044(3) 0.035(3) 0.050(3) -0.003(3) 0.008(3) 0.003(3)
C40 0.029(3) 0.029(3) 0.058(3) -0.007(3) 0.009(2) -0.001(2)
C41 0.055(4) 0.044(3) 0.047(3) 0.006(3) 0.016(3) -0.002(3)
C42 0.053(3) 0.036(3) 0.048(3) 0.002(3) 0.016(3) -0.007(3)
C43 0.033(3) 0.025(3) 0.054(3) 0.002(2) 0.007(2) 0.000(2)
C44 0.038(3) 0.030(3) 0.050(3) 0.009(2) 0.015(2) -0.007(2)
C45 0.038(3) 0.022(3) 0.043(3) 0.003(2) 0.010(2) 0.001(2)
C46 0.039(3) 0.028(3) 0.053(3) 0.006(2) 0.016(3) -0.001(2)
C47 0.043(3) 0.036(3) 0.042(3) 0.004(2) 0.009(2) 0.005(3)
C48 0.040(3) 0.034(3) 0.043(3) -0.003(2) 0.005(2) -0.004(2)
C49 0.030(3) 0.028(3) 0.040(3) -0.002(2) 0.004(2) -0.003(2)
C50 0.029(3) 0.025(2) 0.042(3) 0.004(2) 0.010(2) 0.001(2)
C51 0.032(3) 0.038(3) 0.052(3) -0.001(3) 0.005(2) -0.008(2)
C52 0.043(3) 0.038(3) 0.050(3) 0.003(3) 0.013(3) -0.013(3)
C53 0.035(3) 0.028(3) 0.047(3) 0.007(2) 0.012(2) 0.000(2)
C54 0.037(3) 0.033(3) 0.046(3) 0.007(2) 0.009(2) 0.001(2)
C55 0.081(5) 0.082(5) 0.047(4) -0.016(3) 0.025(3) -0.016(4)
C56 0.074(5) 0.098(6) 0.051(4) 0.000(4) 0.025(4) -0.023(4)
C57 0.078(12) 0.052(10) 0.075(11) 0.018(9) 0.039(9) -0.009(9)
C58 0.099(13) 0.078(13) 0.056(10) 0.012(9) 0.028(9) -0.009(11)
C59 0.28(5) 0.07(2) 0.09(2) 0.027(18) 0.11(3) 0.01(2)
C60 0.082(13) 0.10(2) 0.047(11) 0.004(13) 0.021(9) -0.047(13)
C61 0.106(8) 0.106(9) 0.047(5) -0.010(5) 0.026(5) -0.014(6)
C62 0.074(12) 0.045(10) 0.055(10) -0.010(8) 0.021(9) -0.017(8)
C62A 0.114(16) 0.093(16) 0.078(12) 0.008(12) 0.012(11) 0.029(13)

loop_
_atom_type_symbol
_atom_type_description
_atom_type_scat_dispersion_real
_atom_type_scat_dispersion_imag
_atom_type_scat_source
C C 0.0033 0.0016 'International Tables Vol C Tables 4.2.6.8 and 6.1.1.4'
H H 0.0000 0.0000 'International Tables Vol C Tables 4.2.6.8 and 6.1.1.4'
N N 0.0061 0.0033 'International Tables Vol C Tables 4.2.6.8 and 6.1.1.4'
O O 0.0106 0.0060 'International Tables Vol C Tables 4.2.6.8 and 6.1.1.4'
S S 0.1246 0.1234 'International Tables Vol C Tables 4.2.6.8 and 6.1.1.4'

loop_
_geom_angle_atom_site_label_1
_geom_angle_atom_site_label_2
_geom_angle_atom_site_label_3
_geom_angle
_geom_angle_site_symmetry_1
_geom_angle_site_symmetry_3
_geom_angle_publ_flag
C23 S1 C21 89.1(8) . . ?
C22 S1A C21A 88.0(8) . . ?
C12 O3 C11 120.3(4) . . ?
C2 O4 C1 115.7(4) . . ?
C10 N1 C7 116.7(4) . . ?
C17 N2 C20 116.6(13) . . ?
C20A N2A C17A 116.9(14) . . ?
C21A N5 C24 108.9(12) . . ?
C21 N6 C25 109.7(11) . . ?
O4 C1 H1A 109.5 . . ?
O4 C1 H1B 109.5 . . ?
O4 C1 H1C 109.5 . . ?
H1A C1 H1B 109.5 . . ?
H1A C1 H1C 109.5 . . ?
H1B C1 H1C 109.5 . . ?
O4 C2 C3 124.1(5) . . ?
O4 C2 C7 116.1(4) . . ?
C3 C2 C7 119.8(5) . . ?
C2 C3 H3 119.5 . . ?
C2 C3 C4 121.0(5) . . ?
C4 C3 H3 119.5 . . ?
C3 C4 H4 119.8 . . ?
C5 C4 C3 120.5(5) . . ?
C5 C4 H4 119.8 . . ?
C4 C5 H5 120.2 . . ?
C4 C5 C6 119.7(5) . . ?
C6 C5 H5 120.2 . . ?
C5 C6 C8 122.3(5) . . ?
C7 C6 C5 121.0(5) . . ?
C7 C6 C8 116.7(5) . . ?
N1 C7 C2 118.4(4) . . ?
N1 C7 C6 123.6(5) . . ?
C6 C7 C2 118.1(5) . . ?
C6 C8 H8 119.9 . . ?
C9 C8 C6 120.1(5) . . ?
C9 C8 H8 119.9 . . ?
C8 C9 H9 120.5 . . ?
C8 C9 C10 119.0(5) . . ?
C10 C9 H9 120.5 . . ?
N1 C10 C9 123.8(5) . . ?
N1 C10 C11 114.6(4) . . ?
C9 C10 C11 121.5(4) . . ?
O3 C11 C10 106.3(4) . . ?
O3 C11 H11A 110.5 . . ?
O3 C11 H11B 110.5 . . ?
C10 C11 H11A 110.5 . . ?
C10 C11 H11B 110.5 . . ?
H11A C11 H11B 108.7 . . ?
O3 C12 C13 129.1(18) . . ?
O3 C12 C17 105.4(8) . . ?
O3 C12 C17A 121.6(10) . . ?
C13 C12 C17 125.4(18) . . ?
C13A C12 O3 123.0(18) . . ?
C13A C12 C17A 115(2) . . ?
C12 C13 H13 122.2 . . ?
C14 C13 C12 116(4) . . ?
C14 C13 H13 122.2 . . ?
C12 C13A H13A 116.8 . . ?
C12 C13A C14A 126(3) . . ?
C14A C13A H13A 116.8 . . ?
C13 C14 H14 117.6 . . ?
C13 C14 C15 125(3) . . ?
C15 C14 H14 117.6 . . ?
C13A C14A H14A 121.9 . . ?
C15A C14A C13A 116(3) . . ?
C15A C14A H14A 121.9 . . ?
C14 C15 H15 118.8 . . ?
C14 C15 C16 122.4(19) . . ?
C16 C15 H15 118.8 . . ?
C14A C15A H15A 121.0 . . ?
C16A C15A C14A 118(2) . . ?
C16A C15A H15A 121.0 . . ?
C15 C16 C17 118.7(16) . . ?
C15 C16 C18 122.0(15) . . ?
C17 C16 C18 119.2(13) . . ?
C15A C16A C17A 122.1(18) . . ?
C18A C16A C15A 123.2(18) . . ?
C18A C16A C17A 114.6(19) . . ?
N2 C17 C12 124.3(14) . . ?
N2 C17 C16 122.8(16) . . ?
C16 C17 C12 112.6(14) . . ?
N2A C17A C12 113.3(17) . . ?
N2A C17A C16A 125(2) . . ?
C16A C17A C12 122.0(15) . . ?
C16 C18 H18 121.0 . . ?
C19 C18 C16 117.9(13) . . ?
C19 C18 H18 121.0 . . ?
C16A C18A H18A 119.7 . . ?
C19A C18A C16A 120.5(17) . . ?
C19A C18A H18A 119.7 . . ?
C18 C19 H19 120.4 . . ?
C18 C19 C20 119.1(14) . . ?
C20 C19 H19 120.4 . . ?
C18A C19A H19A 119.6 . . ?
C18A C19A C20A 120.7(17) . . ?
C20A C19A H19A 119.6 . . ?
N2 C20 C19 124.1(13) . . ?
N2 C20 C21 115.4(11) . . ?
C19 C20 C21 120.3(13) . . ?
N2A C20A C19A 122.6(14) . . ?
N2A C20A C21A 112.3(15) . . ?
C19A C20A C21A 125.1(17) . . ?
N6 C21 S1 115.4(11) . . ?
N6 C21 C20 125.9(13) . . ?
C20 C21 S1 118.7(11) . . ?
N5 C21A S1A 117.8(13) . . ?
N5 C21A C20A 121.8(14) . . ?
C20A C21A S1A 120.0(14) . . ?
C25 C23 S1 110.4(9) . . ?
C25 C23 C33 120.3(10) . . ?
C33 C23 S1 129.2(10) . . ?
N6 C25 C23 115.3(10) . . ?
N6 C25 C27 125.7(12) . . ?
C23 C25 C27 119.0(11) . . ?
C25 C27 H27 121.0 . . ?
C29 C27 C25 118.1(13) . . ?
C29 C27 H27 121.0 . . ?
C27 C29 H29 118.6 . . ?
C32 C29 C27 122.8(13) . . ?
C32 C29 H29 118.6 . . ?
C22 C31 H31 120.0 . . ?
C22 C31 C30 120.0 . . ?
C30 C31 H31 120.0 . . ?
C31 C22 S1A 128.9(7) . . ?
C24 C22 S1A 111.1(7) . . ?
C24 C22 C31 120.0 . . ?
C22 C24 N5 114.2(8) . . ?
C22 C24 C26 120.0 . . ?
C26 C24 N5 125.8(8) . . ?
C24 C26 H26 120.0 . . ?
C24 C26 C28 120.0 . . ?
C28 C26 H26 120.0 . . ?
C26 C28 H28 120.0 . . ?
C30 C28 C26 120.0 . . ?
C30 C28 H28 120.0 . . ?
C31 C30 H30 120.0 . . ?
C28 C30 C31 120.0 . . ?
C28 C30 H30 120.0 . . ?
C29 C32 H32 120.1 . . ?
C29 C32 C33 119.8(12) . . ?
C33 C32 H32 120.1 . . ?
C23 C33 H33 120.0 . . ?
C32 C33 C23 120.0(12) . . ?
C32 C33 H33 120.0 . . ?
C55 S2 C54 87.1(3) . . ?
C54 S2A C55 86.0(4) . . ?
C45 O1 C44 117.0(4) . . ?
C35 O2 C34 115.4(4) . . ?
C43 N3 C40 117.1(4) . . ?
C53 N4 C50 116.6(4) . . ?
C54 N7 C56 106.7(10) . . ?
C54 N7A C56 107.1(11) . . ?
O2 C34 H34A 109.5 . . ?
O2 C34 H34B 109.5 . . ?
O2 C34 H34C 109.5 . . ?
H34A C34 H34B 109.5 . . ?
H34A C34 H34C 109.5 . . ?
H34B C34 H34C 109.5 . . ?
O2 C35 C40 114.5(4) . . ?
C36 C35 O2 125.7(5) . . ?
C36 C35 C40 119.7(5) . . ?
C35 C36 H36 119.5 . . ?
C35 C36 C37 121.0(5) . . ?
C37 C36 H36 119.5 . . ?
C36 C37 H37 119.4 . . ?
C38 C37 C36 121.2(5) . . ?
C38 C37 H37 119.4 . . ?
C37 C38 H38 120.6 . . ?
C37 C38 C39 118.7(5) . . ?
C39 C38 H38 120.6 . . ?
C40 C39 C38 120.7(5) . . ?
C40 C39 C41 116.4(5) . . ?
C41 C39 C38 122.8(5) . . ?
N3 C40 C35 117.8(5) . . ?
N3 C40 C39 123.8(5) . . ?
C39 C40 C35 118.5(5) . . ?
C39 C41 H41 119.7 . . ?
C42 C41 C39 120.6(5) . . ?
C42 C41 H41 119.7 . . ?
C41 C42 H42 120.7 . . ?
C41 C42 C43 118.6(5) . . ?
C43 C42 H42 120.7 . . ?
N3 C43 C42 123.4(5) . . ?
N3 C43 C44 114.1(4) . . ?
C42 C43 C44 122.5(4) . . ?
O1 C44 C43 108.4(4) . . ?
O1 C44 H44A 110.0 . . ?
O1 C44 H44B 110.0 . . ?
C43 C44 H44A 110.0 . . ?
C43 C44 H44B 110.0 . . ?
H44A C44 H44B 108.4 . . ?
O1 C45 C50 114.5(4) . . ?
C46 C45 O1 125.0(4) . . ?
C46 C45 C50 120.5(4) . . ?
C45 C46 H46 119.8 . . ?
C45 C46 C47 120.4(5) . . ?
C47 C46 H46 119.8 . . ?
C46 C47 H47 119.7 . . ?
C48 C47 C46 120.6(5) . . ?
C48 C47 H47 119.7 . . ?
C47 C48 H48 119.8 . . ?
C47 C48 C49 120.5(5) . . ?
C49 C48 H48 119.8 . . ?
C48 C49 C50 119.9(4) . . ?
C48 C49 C51 123.7(4) . . ?
C51 C49 C50 116.4(4) . . ?
N4 C50 C45 118.7(4) . . ?
N4 C50 C49 123.3(4) . . ?
C49 C50 C45 118.1(4) . . ?
C49 C51 H51 119.8 . . ?
C52 C51 C49 120.4(5) . . ?
C52 C51 H51 119.8 . . ?
C51 C52 H52 120.8 . . ?
C51 C52 C53 118.4(5) . . ?
C53 C52 H52 120.8 . . ?
N4 C53 C52 124.8(4) . . ?
N4 C53 C54 115.5(4) . . ?
C52 C53 C54 119.6(4) . . ?
N7 C54 S2 115.5(8) . . ?
N7 C54 C53 122.1(8) . . ?
N7A C54 S2A 118.0(8) . . ?
N7A C54 C53 122.9(8) . . ?
C53 C54 S2 122.3(4) . . ?
C53 C54 S2A 119.1(4) . . ?
C56 C55 S2 109.8(5) . . ?
C56 C55 S2A 109.3(5) . . ?
C56 C55 C62 116.7(8) . . ?
C56 C55 C62A 118.5(11) . . ?
C62 C55 S2 124.8(9) . . ?
C62A C55 S2A 122.1(12) . . ?
N7 C56 C57 119.4(11) . . ?
N7A C56 C58 117.2(12) . . ?
C55 C56 N7 112.7(8) . . ?
C55 C56 N7A 113.0(8) . . ?
C55 C56 C57 116.0(9) . . ?
C55 C56 C58 119.6(8) . . ?
C56 C57 H57 124.5 . . ?
C59 C57 C56 111(2) . . ?
C59 C57 H57 124.5 . . ?
C56 C58 H58 122.8 . . ?
C60 C58 C56 114.4(17) . . ?
C60 C58 H58 122.8 . . ?
C57 C59 H59 115.9 . . ?
C61 C59 C57 128(4) . . ?
C61 C59 H59 115.9 . . ?
C58 C60 H60 120.6 . . ?
C58 C60 C61 118.8(19) . . ?
C61 C60 H60 120.6 . . ?
C59 C61 H61 118.6 . . ?
C59 C61 C62 123(3) . . ?
C60 C61 H61A 120.1 . . ?
C60 C61 C62A 119.9(15) . . ?
C62 C61 H61 118.6 . . ?
C62A C61 H61A 120.1 . . ?
C55 C62 H62 122.9 . . ?
C61 C62 C55 114.2(14) . . ?
C61 C62 H62 122.9 . . ?
C55 C62A C61 111.5(18) . . ?
C55 C62A H62A 124.3 . . ?
C61 C62A H62A 124.3 . . ?

loop_
_geom_bond_atom_site_label_1
_geom_bond_atom_site_label_2
_geom_bond_distance
_geom_bond_site_symmetry_2
_geom_bond_publ_flag
S1 C21 1.745(14) . ?
S1 C23 1.701(14) . ?
S1A C21A 1.743(16) . ?
S1A C22 1.718(13) . ?
O3 C11 1.427(5) . ?
O3 C12 1.365(6) . ?
O4 C1 1.438(6) . ?
O4 C2 1.362(6) . ?
N1 C7 1.375(6) . ?
N1 C10 1.328(6) . ?
N2 C17 1.352(19) . ?
N2 C20 1.355(19) . ?
N2A C17A 1.35(2) . ?
N2A C20A 1.32(2) . ?
N5 C21A 1.288(19) . ?
N5 C24 1.416(15) . ?
N6 C21 1.313(17) . ?
N6 C25 1.381(15) . ?
C1 H1A 0.9800 . ?
C1 H1B 0.9800 . ?
C1 H1C 0.9800 . ?
C2 C3 1.370(7) . ?
C2 C7 1.440(7) . ?
C3 H3 0.9500 . ?
C3 C4 1.409(7) . ?
C4 H4 0.9500 . ?
C4 C5 1.368(8) . ?
C5 H5 0.9500 . ?
C5 C6 1.411(7) . ?
C6 C7 1.403(6) . ?
C6 C8 1.411(7) . ?
C8 H8 0.9500 . ?
C8 C9 1.362(7) . ?
C9 H9 0.9500 . ?
C9 C10 1.399(6) . ?
C10 C11 1.500(7) . ?
C11 H11A 0.9900 . ?
C11 H11B 0.9900 . ?
C12 C13 1.42(4) . ?
C12 C13A 1.30(4) . ?
C12 C17 1.46(2) . ?
C12 C17A 1.44(3) . ?
C13 H13 0.9500 . ?
C13 C14 1.29(5) . ?
C13A H13A 0.9500 . ?
C13A C14A 1.53(5) . ?
C14 H14 0.9500 . ?
C14 C15 1.34(3) . ?
C14A H14A 0.9500 . ?
C14A C15A 1.41(3) . ?
C15 H15 0.9500 . ?
C15 C16 1.419(18) . ?
C15A H15A 0.9500 . ?
C15A C16A 1.40(2) . ?
C16 C17 1.43(2) . ?
C16 C18 1.44(2) . ?
C16A C17A 1.43(2) . ?
C16A C18A 1.39(2) . ?
C18 H18 0.9500 . ?
C18 C19 1.356(17) . ?
C18A H18A 0.9500 . ?
C18A C19A 1.35(2) . ?
C19 H19 0.9500 . ?
C19 C20 1.449(17) . ?
C19A H19A 0.9500 . ?
C19A C20A 1.38(2) . ?
C20 C21 1.451(18) . ?
C20A C21A 1.47(2) . ?
C23 C25 1.390(17) . ?
C23 C33 1.400(16) . ?
C25 C27 1.445(16) . ?
C27 H27 0.9500 . ?
C27 C29 1.371(18) . ?
C29 H29 0.9500 . ?
C29 C32 1.366(18) . ?
C31 H31 0.9500 . ?
C31 C22 1.3900 . ?
C31 C30 1.3900 . ?
C22 C24 1.3900 . ?
C24 C26 1.3900 . ?
C26 H26 0.9500 . ?
C26 C28 1.3900 . ?
C28 H28 0.9500 . ?
C28 C30 1.3900 . ?
C30 H30 0.9500 . ?
C32 H32 0.9500 . ?
C32 C33 1.385(16) . ?
C33 H33 0.9500 . ?
S2 C54 1.744(7) . ?
S2 C55 1.737(7) . ?
S2A C54 1.718(7) . ?
S2A C55 1.797(8) . ?
O1 C44 1.426(5) . ?
O1 C45 1.366(5) . ?
O2 C34 1.433(6) . ?
O2 C35 1.366(6) . ?
N3 C40 1.361(6) . ?
N3 C43 1.331(6) . ?
N4 C50 1.365(6) . ?
N4 C53 1.324(6) . ?
N7 C54 1.317(15) . ?
N7 C56 1.430(16) . ?
N7A C54 1.306(14) . ?
N7A C56 1.435(16) . ?
C34 H34A 0.9800 . ?
C34 H34B 0.9800 . ?
C34 H34C 0.9800 . ?
C35 C36 1.364(7) . ?
C35 C40 1.441(7) . ?
C36 H36 0.9500 . ?
C36 C37 1.395(7) . ?
C37 H37 0.9500 . ?
C37 C38 1.387(8) . ?
C38 H38 0.9500 . ?
C38 C39 1.413(7) . ?
C39 C40 1.407(7) . ?
C39 C41 1.409(7) . ?
C41 H41 0.9500 . ?
C41 C42 1.357(7) . ?
C42 H42 0.9500 . ?
C42 C43 1.408(7) . ?
C43 C44 1.501(7) . ?
C44 H44A 0.9900 . ?
C44 H44B 0.9900 . ?
C45 C46 1.362(6) . ?
C45 C50 1.428(6) . ?
C46 H46 0.9500 . ?
C46 C47 1.412(7) . ?
C47 H47 0.9500 . ?
C47 C48 1.361(7) . ?
C48 H48 0.9500 . ?
C48 C49 1.402(6) . ?
C49 C50 1.424(6) . ?
C49 C51 1.418(6) . ?
C51 H51 0.9500 . ?
C51 C52 1.353(7) . ?
C52 H52 0.9500 . ?
C52 C53 1.406(7) . ?
C53 C54 1.468(7) . ?
C55 C56 1.317(9) . ?
C55 C62 1.480(19) . ?
C55 C62A 1.45(2) . ?
C56 C57 1.478(17) . ?
C56 C58 1.441(17) . ?
C57 H57 0.9500 . ?
C57 C59 1.45(5) . ?
C58 H58 0.9500 . ?
C58 C60 1.38(3) . ?
C59 H59 0.9500 . ?
C59 C61 1.11(5) . ?
C60 H60 0.9500 . ?
C60 C61 1.42(3) . ?
C61 H61 0.9500 . ?
C61 H61A 0.9500 . ?
C61 C62 1.38(2) . ?
C61 C62A 1.45(2) . ?
C62 H62 0.9500 . ?
C62A H62A 0.9500 . ?

loop_
_geom_torsion_atom_site_label_1
_geom_torsion_atom_site_label_2
_geom_torsion_atom_site_label_3
_geom_torsion_atom_site_label_4
_geom_torsion
_geom_torsion_site_symmetry_1
_geom_torsion_site_symmetry_2
_geom_torsion_site_symmetry_3
_geom_torsion_site_symmetry_4
_geom_torsion_publ_flag
S1 C23 C25 N6 -1.8(16) . . . . ?
S1 C23 C25 C27 179.3(13) . . . . ?
S1 C23 C33 C32 -178.6(12) . . . . ?
S1A C22 C24 N5 -0.4(11) . . . . ?
S1A C22 C24 C26 179.1(11) . . . . ?
O3 C12 C13 C14 177(3) . . . . ?
O3 C12 C13A C14A -180(4) . . . . ?
O3 C12 C17 N2 -2(3) . . . . ?
O3 C12 C17 C16 -176.2(18) . . . . ?
O3 C12 C17A N2A 5(3) . . . . ?
O3 C12 C17A C16A -178(2) . . . . ?
O4 C2 C3 C4 179.2(4) . . . . ?
O4 C2 C7 N1 0.3(6) . . . . ?
O4 C2 C7 C6 -179.5(4) . . . . ?
N1 C10 C11 O3 175.1(4) . . . . ?
N2 C20 C21 S1 5(2) . . . . ?
N2 C20 C21 N6 -175.4(19) . . . . ?
N2A C20A C21A S1A -6(3) . . . . ?
N2A C20A C21A N5 -179(2) . . . . ?
N5 C24 C26 C28 179.4(16) . . . . ?
N6 C25 C27 C29 179.6(15) . . . . ?
C1 O4 C2 C3 2.2(7) . . . . ?
C1 O4 C2 C7 -179.0(4) . . . . ?
C2 C3 C4 C5 -0.1(8) . . . . ?
C3 C2 C7 N1 179.2(4) . . . . ?
C3 C2 C7 C6 -0.7(7) . . . . ?
C3 C4 C5 C6 0.1(8) . . . . ?
C4 C5 C6 C7 -0.3(8) . . . . ?
C4 C5 C6 C8 -179.8(5) . . . . ?
C5 C6 C7 N1 -179.2(4) . . . . ?
C5 C6 C7 C2 0.6(7) . . . . ?
C5 C6 C8 C9 179.2(5) . . . . ?
C6 C8 C9 C10 -0.5(7) . . . . ?
C7 N1 C10 C9 -1.4(6) . . . . ?
C7 N1 C10 C11 177.6(4) . . . . ?
C7 C2 C3 C4 0.4(7) . . . . ?
C7 C6 C8 C9 -0.3(7) . . . . ?
C8 C6 C7 N1 0.3(7) . . . . ?
C8 C6 C7 C2 -179.8(4) . . . . ?
C8 C9 C10 N1 1.4(7) . . . . ?
C8 C9 C10 C11 -177.5(4) . . . . ?
C9 C10 C11 O3 -5.9(6) . . . . ?
C10 N1 C7 C2 -179.3(4) . . . . ?
C10 N1 C7 C6 0.5(6) . . . . ?
C11 O3 C12 C13 5(3) . . . . ?
C11 O3 C12 C13A 7(2) . . . . ?
C11 O3 C12 C17 -171.1(14) . . . . ?
C11 O3 C12 C17A -175.7(18) . . . . ?
C12 O3 C11 C10 -179.7(4) . . . . ?
C12 C13 C14 C15 5(7) . . . . ?
C12 C13A C14A C15A -4(7) . . . . ?
C13 C12 C17 N2 -179(3) . . . . ?
C13 C12 C17 C16 7(4) . . . . ?
C13 C14 C15 C16 -3(7) . . . . ?
C13A C12 C17A N2A -178(3) . . . . ?
C13A C12 C17A C16A -1(4) . . . . ?
C13A C14A C15A C16A 3(6) . . . . ?
C14 C15 C16 C17 4(4) . . . . ?
C14 C15 C16 C18 180(3) . . . . ?
C14A C15A C16A C17A -1(5) . . . . ?
C14A C15A C16A C18A 175(3) . . . . ?
C15 C16 C17 N2 -179(3) . . . . ?
C15 C16 C17 C12 -5(3) . . . . ?
C15 C16 C18 C19 -178(2) . . . . ?
C15A C16A C17A N2A 177(3) . . . . ?
C15A C16A C17A C12 0(4) . . . . ?
C15A C16A C18A C19A -178(3) . . . . ?
C16 C18 C19 C20 0(3) . . . . ?
C16A C18A C19A C20A 2(4) . . . . ?
C17 N2 C20 C19 3(3) . . . . ?
C17 N2 C20 C21 -180(2) . . . . ?
C17 C12 C13 C14 -7(6) . . . . ?
C17 C16 C18 C19 -2(3) . . . . ?
C17A N2A C20A C19A 0(4) . . . . ?
C17A N2A C20A C21A -180(2) . . . . ?
C17A C12 C13A C14A 3(5) . . . . ?
C17A C16A C18A C19A -1(4) . . . . ?
C18 C16 C17 N2 4(4) . . . . ?
C18 C16 C17 C12 178(2) . . . . ?
C18 C19 C20 N2 -1(3) . . . . ?
C18 C19 C20 C21 -177.7(18) . . . . ?
C18A C16A C17A N2A 0(4) . . . . ?
C18A C16A C17A C12 -176(3) . . . . ?
C18A C19A C20A N2A -1(4) . . . . ?
C18A C19A C20A C21A 178(2) . . . . ?
C19 C20 C21 S1 -178.2(13) . . . . ?
C19 C20 C21 N6 2(3) . . . . ?
C19A C20A C21A S1A 174.5(17) . . . . ?
C19A C20A C21A N5 2(3) . . . . ?
C20 N2 C17 C12 -178(2) . . . . ?
C20 N2 C17 C16 -5(4) . . . . ?
C20A N2A C17A C12 177(2) . . . . ?
C20A N2A C17A C16A 1(4) . . . . ?
C21 S1 C23 C25 0.5(12) . . . . ?
C21 S1 C23 C33 176.7(14) . . . . ?
C21 N6 C25 C23 2.5(19) . . . . ?
C21 N6 C25 C27 -178.7(16) . . . . ?
C21A S1A C22 C31 179.7(11) . . . . ?
C21A S1A C22 C24 0.7(9) . . . . ?
C21A N5 C24 C22 -0.4(17) . . . . ?
C21A N5 C24 C26 -179.9(12) . . . . ?
C23 S1 C21 N6 0.9(15) . . . . ?
C23 S1 C21 C20 -179.0(15) . . . . ?
C23 C25 C27 C29 -2(2) . . . . ?
C25 N6 C21 S1 -2.0(19) . . . . ?
C25 N6 C21 C20 177.9(16) . . . . ?
C25 C23 C33 C32 -2.7(19) . . . . ?
C25 C27 C29 C32 1(2) . . . . ?
C27 C29 C32 C33 -1(2) . . . . ?
C29 C32 C33 C23 2(2) . . . . ?
C31 C22 C24 N5 -179.5(14) . . . . ?
C31 C22 C24 C26 0.0 . . . . ?
C22 S1A C21A N5 -1.1(16) . . . . ?
C22 S1A C21A C20A -174.1(15) . . . . ?
C22 C31 C30 C28 0.0 . . . . ?
C22 C24 C26 C28 0.0 . . . . ?
C24 N5 C21A S1A 1(2) . . . . ?
C24 N5 C21A C20A 173.9(16) . . . . ?
C24 C26 C28 C30 0.0 . . . . ?
C26 C28 C30 C31 0.0 . . . . ?
C30 C31 C22 S1A -178.9(13) . . . . ?
C30 C31 C22 C24 0.0 . . . . ?
C33 C23 C25 N6 -178.4(13) . . . . ?
C33 C23 C25 C27 2.7(19) . . . . ?
S2 C55 C56 N7 -31.0(13) . . . . ?
S2 C55 C56 C57 -173.8(9) . . . . ?
S2 C55 C62 C61 -177.8(9) . . . . ?
S2A C55 C56 N7A 27.5(12) . . . . ?
S2A C55 C56 C58 172.0(10) . . . . ?
S2A C55 C62A C61 177.7(8) . . . . ?
O1 C45 C46 C47 -178.9(4) . . . . ?
O1 C45 C50 N4 1.8(6) . . . . ?
O1 C45 C50 C49 -179.5(4) . . . . ?
O2 C35 C36 C37 179.6(5) . . . . ?
O2 C35 C40 N3 1.8(6) . . . . ?
O2 C35 C40 C39 -178.4(4) . . . . ?
N3 C43 C44 O1 -174.0(4) . . . . ?
N4 C53 C54 S2 -22.3(8) . . . . ?
N4 C53 C54 S2A 9.3(8) . . . . ?
N4 C53 C54 N7 152.8(9) . . . . ?
N4 C53 C54 N7A -170.9(9) . . . . ?
N7 C56 C57 C59 -165.5(18) . . . . ?
N7A C56 C58 C60 178.9(16) . . . . ?
C34 O2 C35 C36 0.7(8) . . . . ?
C34 O2 C35 C40 -177.1(4) . . . . ?
C35 C36 C37 C38 1.4(9) . . . . ?
C36 C35 C40 N3 -176.1(5) . . . . ?
C36 C35 C40 C39 3.6(7) . . . . ?
C36 C37 C38 C39 -1.1(8) . . . . ?
C37 C38 C39 C40 2.1(8) . . . . ?
C37 C38 C39 C41 -179.9(5) . . . . ?
C38 C39 C40 N3 176.4(5) . . . . ?
C38 C39 C40 C35 -3.4(7) . . . . ?
C38 C39 C41 C42 -176.7(5) . . . . ?
C39 C41 C42 C43 0.7(8) . . . . ?
C40 N3 C43 C42 2.3(7) . . . . ?
C40 N3 C43 C44 -176.1(4) . . . . ?
C40 C35 C36 C37 -2.7(8) . . . . ?
C40 C39 C41 C42 1.3(8) . . . . ?
C41 C39 C40 N3 -1.7(7) . . . . ?
C41 C39 C40 C35 178.5(4) . . . . ?
C41 C42 C43 N3 -2.6(8) . . . . ?
C41 C42 C43 C44 175.6(5) . . . . ?
C42 C43 C44 O1 7.6(6) . . . . ?
C43 N3 C40 C35 179.7(4) . . . . ?
C43 N3 C40 C39 -0.1(7) . . . . ?
C44 O1 C45 C46 -5.4(6) . . . . ?
C44 O1 C45 C50 175.0(4) . . . . ?
C45 O1 C44 C43 -178.3(4) . . . . ?
C45 C46 C47 C48 -2.6(7) . . . . ?
C46 C45 C50 N4 -177.8(4) . . . . ?
C46 C45 C50 C49 1.0(7) . . . . ?
C46 C47 C48 C49 2.9(7) . . . . ?
C47 C48 C49 C50 -1.3(7) . . . . ?
C47 C48 C49 C51 178.4(5) . . . . ?
C48 C49 C50 N4 178.1(4) . . . . ?
C48 C49 C50 C45 -0.6(7) . . . . ?
C48 C49 C51 C52 -178.3(5) . . . . ?
C49 C51 C52 C53 0.7(7) . . . . ?
C50 N4 C53 C52 2.7(7) . . . . ?
C50 N4 C53 C54 -175.8(4) . . . . ?
C50 C45 C46 C47 0.6(7) . . . . ?
C50 C49 C51 C52 1.4(7) . . . . ?
C51 C49 C50 N4 -1.6(7) . . . . ?
C51 C49 C50 C45 179.7(4) . . . . ?
C51 C52 C53 N4 -2.9(8) . . . . ?
C51 C52 C53 C54 175.5(5) . . . . ?
C52 C53 C54 S2 159.1(6) . . . . ?
C52 C53 C54 S2A -169.3(6) . . . . ?
C52 C53 C54 N7 -25.8(11) . . . . ?
C52 C53 C54 N7A 10.6(11) . . . . ?
C53 N4 C50 C45 178.4(4) . . . . ?
C53 N4 C50 C49 -0.3(7) . . . . ?
C54 S2 C55 C56 18.9(8) . . . . ?
C54 S2 C55 C62 165.1(10) . . . . ?
C54 S2A C55 C56 -17.0(8) . . . . ?
C54 S2A C55 C62A -161.7(11) . . . . ?
C54 N7 C56 C55 28.6(14) . . . . ?
C54 N7 C56 C57 169.9(10) . . . . ?
C54 N7A C56 C55 -25.5(13) . . . . ?
C54 N7A C56 C58 -170.8(10) . . . . ?
C55 S2 C54 N7 -2.4(7) . . . . ?
C55 S2 C54 C53 173.0(5) . . . . ?
C55 S2A C54 N7A 2.4(7) . . . . ?
C55 S2A C54 C53 -177.7(5) . . . . ?
C55 C56 C57 C59 -25(2) . . . . ?
C55 C56 C58 C60 36(2) . . . . ?
C56 N7 C54 S2 -13.2(11) . . . . ?
C56 N7 C54 C53 171.4(7) . . . . ?
C56 N7A C54 S2A 11.5(11) . . . . ?
C56 N7A C54 C53 -168.4(6) . . . . ?
C56 C55 C62 C61 -33.7(18) . . . . ?
C56 C55 C62A C61 36.1(19) . . . . ?
C56 C57 C59 C61 12(5) . . . . ?
C56 C58 C60 C61 -27(3) . . . . ?
C57 C59 C61 C62 -11(6) . . . . ?
C58 C60 C61 C62A 26(3) . . . . ?
C59 C61 C62 C55 20(3) . . . . ?
C60 C61 C62A C55 -28(2) . . . . ?
C62 C55 C56 N7 179.7(10) . . . . ?
C62 C55 C56 C57 36.9(18) . . . . ?
C62A C55 C56 N7A 173.7(11) . . . . ?
C62A C55 C56 C58 -42(2) . . . . ?
